data_4107555
loop_
_publ_author_name
'Hongmei Li'
'Patrick J. Carroll'
'Patrick J. Walsh'

_publ_section_title
;
 Generation and Tandem Reactions of 1-Alkenyl-1,1-Heterobimetallics:
 Practical and Versatile Reagents for Organic Synthesis
;
_journal_name_full 'Journal of the American Chemical Society'
_journal_page_first 3521
_journal_page_last 3531
_journal_paper_doi 10.1021/ja077664u
_journal_volume 130
_journal_year 2008
_chemical_formula_sum 'C19 H22 O3'
_chemical_formula_weight 298.37
_space_group_IT_number 4
_symmetry_cell_setting monoclinic
_symmetry_Int_Tables_number 4
_symmetry_space_group_name_Hall 'P 2yb'
_symmetry_space_group_name_H-M 'P 1 21 1'
_atom_sites_solution_hydrogens geom
_atom_sites_solution_primary direct
_audit_creation_method SHELXL-97
_cell_angle_alpha 90.00
_cell_angle_beta 105.999(4)
_cell_angle_gamma 90.00
_cell_formula_units_Z 2
_cell_length_a 8.7021(15)
_cell_length_b 9.4331(15)
_cell_length_c 10.3597(18)
_cell_measurement_temperature 143(1)
_cell_volume 817.5(2)
_computing_data_collection 'CrystalClear (Rigaku, 1999)'
_computing_data_reduction 'CrystalClear (Rigaku, 1999)'
_computing_structure_refinement 'SHELXL-97 (Sheldrick, 1997)'
_computing_structure_solution 'SIR97 (Altomare, 1999)'
_diffrn_ambient_temperature 143(1)
_diffrn_measured_fraction_theta_full 0.994
_diffrn_measured_fraction_theta_max 0.994
_diffrn_measurement_device 'CCD Area Detector'
_diffrn_measurement_device_type 'Rigaku Mercury'
_diffrn_measurement_method 'phi and omega rotations'
_diffrn_radiation_monochromator graphite
_diffrn_radiation_source 'rotating anode'
_diffrn_radiation_type MoK\a
_diffrn_radiation_wavelength 0.71069
_diffrn_reflns_av_R_equivalents 0.0199
_diffrn_reflns_av_sigmaI/netI 0.0626
_diffrn_reflns_limit_h_max 10
_diffrn_reflns_limit_h_min -9
_diffrn_reflns_limit_k_max 10
_diffrn_reflns_limit_k_min -11
_diffrn_reflns_limit_l_max 12
_diffrn_reflns_limit_l_min -11
_diffrn_reflns_number 5393
_diffrn_reflns_theta_full 25.00
_diffrn_reflns_theta_max 25.00
_diffrn_reflns_theta_min 2.71
_exptl_absorpt_coefficient_mu 0.081
_exptl_absorpt_correction_T_max 1.0000
_exptl_absorpt_correction_T_min 0.6743
_exptl_absorpt_correction_type multi-scan
_exptl_crystal_density_diffrn 1.212
_exptl_crystal_F_000 320
_refine_diff_density_max 0.137
_refine_diff_density_min -0.135
_refine_diff_density_rms 0.032
_refine_ls_abs_structure_details 'Flack H D (1983), Acta Cryst. A39, 876-881'
_refine_ls_abs_structure_Flack -0.5(11)
_refine_ls_extinction_method none
_refine_ls_goodness_of_fit_ref 0.859
_refine_ls_hydrogen_treatment constr
_refine_ls_matrix_type full
_refine_ls_number_parameters 202
_refine_ls_number_reflns 2573
_refine_ls_number_restraints 1
_refine_ls_restrained_S_all 0.859
_refine_ls_R_factor_all 0.0437
_refine_ls_R_factor_gt 0.0302
_refine_ls_shift/su_max 0.001
_refine_ls_shift/su_mean 0.000
_refine_ls_structure_factor_coef Fsqd
_refine_ls_weighting_details 'calc w=1/[\s^2^(Fo^2^)+(0.0264P)^2^+0.0000P] where P=(Fo^2^+2Fc^2^)/3'
_refine_ls_weighting_scheme calc
_refine_ls_wR_factor_gt 0.0596
_refine_ls_wR_factor_ref 0.0636
_reflns_number_gt 1780
_reflns_number_total 2573
_reflns_threshold_expression >2sigma(I)
_cod_data_source_file ja077664u-file004.cif
_cod_data_source_block shelxl
_cod_original_sg_symbol_H-M 'P 21 '
_cod_database_code 4107555

loop_
_symmetry_equiv_pos_as_xyz
'x, y, z'
'-x, y+1/2, -z'

loop_
_atom_site_label
_atom_site_type_symbol
_atom_site_fract_x
_atom_site_fract_y
_atom_site_fract_z
_atom_site_U_iso_or_equiv
_atom_site_adp_type
_atom_site_occupancy
_atom_site_symmetry_multiplicity
_atom_site_calc_flag
_atom_site_refinement_flags
C1 C 0.8965(2) 0.5365(2) 0.5428(2) 0.0390(6) Uani 1 1 d .
H1A H 0.8990 0.5955 0.4667 0.052 Uiso 1 1 calc R
H1B H 0.9784 0.4643 0.5535 0.052 Uiso 1 1 calc R
C2 C 0.9277(2) 0.6251(2) 0.6673(2) 0.0297(5) Uani 1 1 d .
C3 C 0.8950(2) 0.7681(2) 0.6611(2) 0.0387(6) Uani 1 1 d .
H3 H 0.8532 0.8111 0.5781 0.051 Uiso 1 1 calc R
C4 C 0.9233(3) 0.8481(3) 0.7763(3) 0.0489(7) Uani 1 1 d .
H4 H 0.9026 0.9450 0.7704 0.065 Uiso 1 1 calc R
C5 C 0.9821(2) 0.7856(3) 0.9000(2) 0.0462(6) Uani 1 1 d .
H5 H 1.0008 0.8399 0.9777 0.061 Uiso 1 1 calc R
C6 C 1.0128(2) 0.6430(3) 0.9081(2) 0.0434(6) Uani 1 1 d .
H6 H 1.0516 0.6003 0.9917 0.058 Uiso 1 1 calc R
C7 C 0.9865(2) 0.5625(3) 0.7928(2) 0.0380(6) Uani 1 1 d .
H7 H 1.0083 0.4658 0.7990 0.051 Uiso 1 1 calc R
C8 C 0.7022(2) 0.3870(2) 0.3995(2) 0.0343(5) Uani 1 1 d .
H8A H 0.7919 0.3278 0.3956 0.046 Uiso 1 1 calc R
H8B H 0.6752 0.4478 0.3210 0.046 Uiso 1 1 calc R
C9 C 0.5604(2) 0.2958(2) 0.4028(2) 0.0307(5) Uani 1 1 d .
H9 H 0.4774 0.3574 0.4198 0.041 Uiso 1 1 calc R
C10 C 0.6036(2) 0.1840(2) 0.5143(2) 0.0294(5) Uani 1 1 d .
H10 H 0.5045 0.1369 0.5178 0.039 Uiso 1 1 calc R
C11 C 0.6812(2) 0.2445(2) 0.6518(2) 0.0311(5) Uani 1 1 d .
C12 C 0.5833(2) 0.3374(2) 0.7177(2) 0.0334(5) Uani 1 1 d .
H12A H 0.5115 0.3955 0.6499 0.044 Uiso 1 1 calc R
H12B H 0.6539 0.4001 0.7815 0.044 Uiso 1 1 calc R
C13 C 0.4867(2) 0.2492(2) 0.7896(2) 0.0299(5) Uani 1 1 d .
C14 C 0.5574(2) 0.1451(2) 0.8795(2) 0.0384(6) Uani 1 1 d .
H14 H 0.6661 0.1275 0.8951 0.051 Uiso 1 1 calc R
C15 C 0.4700(3) 0.0660(3) 0.9471(2) 0.0449(6) Uani 1 1 d .
H15 H 0.5199 -0.0042 1.0071 0.060 Uiso 1 1 calc R
C16 C 0.3098(3) 0.0916(3) 0.9251(2) 0.0456(6) Uani 1 1 d .
H16 H 0.2506 0.0395 0.9707 0.061 Uiso 1 1 calc R
C17 C 0.2370(2) 0.1949(3) 0.8353(2) 0.0431(6) Uani 1 1 d .
H17 H 0.1283 0.2121 0.8202 0.057 Uiso 1 1 calc R
C18 C 0.3240(2) 0.2734(3) 0.7671(2) 0.0366(5) Uani 1 1 d .
H18 H 0.2734 0.3425 0.7062 0.049 Uiso 1 1 calc R
C19 C 0.4932(2) 0.2253(3) 0.2652(2) 0.0439(6) Uani 1 1 d .
H19A H 0.4598 0.2971 0.1975 0.066 Uiso 1 1 calc R
H19B H 0.4034 0.1670 0.2670 0.066 Uiso 1 1 calc R
H19C H 0.5745 0.1677 0.2449 0.066 Uiso 1 1 calc R
O1 O 0.74331(13) 0.47134(14) 0.51966(13) 0.0313(4) Uani 1 1 d .
O2 O 0.81720(15) 0.20853(17) 0.71135(14) 0.0403(4) Uani 1 1 d .
O3 O 0.70621(15) 0.07896(15) 0.48418(15) 0.0401(4) Uani 1 1 d .
H3A H 0.7950 0.0850 0.5379 0.060 Uiso 1 1 calc R

loop_
_atom_site_aniso_label
_atom_site_aniso_U_11
_atom_site_aniso_U_22
_atom_site_aniso_U_33
_atom_site_aniso_U_23
_atom_site_aniso_U_13
_atom_site_aniso_U_12
C1 0.0320(12) 0.0417(16) 0.0460(16) -0.0081(13) 0.0153(10) -0.0101(10)
C2 0.0212(10) 0.0326(15) 0.0362(14) 0.0007(12) 0.0098(9) -0.0051(9)
C3 0.0468(13) 0.0334(15) 0.0353(15) 0.0064(13) 0.0102(10) -0.0003(11)
C4 0.0702(16) 0.0258(15) 0.0532(19) 0.0008(14) 0.0214(13) -0.0015(11)
C5 0.0600(15) 0.0373(16) 0.0406(17) -0.0115(14) 0.0126(12) -0.0127(12)
C6 0.0435(13) 0.0457(18) 0.0349(15) 0.0026(13) 0.0005(10) -0.0050(10)
C7 0.0372(12) 0.0279(13) 0.0461(16) 0.0044(13) 0.0065(10) 0.0016(10)
C8 0.0420(12) 0.0310(14) 0.0309(14) -0.0002(12) 0.0115(10) -0.0048(10)
C9 0.0323(11) 0.0261(12) 0.0320(13) -0.0042(11) 0.0061(9) -0.0022(9)
C10 0.0285(10) 0.0229(13) 0.0377(14) -0.0024(11) 0.0110(8) -0.0001(9)
C11 0.0344(11) 0.0224(14) 0.0389(14) 0.0034(11) 0.0141(10) -0.0025(9)
C12 0.0355(11) 0.0252(13) 0.0394(14) -0.0033(11) 0.0100(9) -0.0003(9)
C13 0.0334(11) 0.0313(15) 0.0246(12) -0.0053(10) 0.0072(9) -0.0005(9)
C14 0.0353(12) 0.0442(15) 0.0333(14) 0.0021(12) 0.0052(10) 0.0031(10)
C15 0.0545(15) 0.0466(17) 0.0322(14) 0.0083(14) 0.0096(11) 0.0051(12)
C16 0.0537(15) 0.0508(17) 0.0382(15) -0.0042(14) 0.0226(11) -0.0095(13)
C17 0.0378(12) 0.0489(16) 0.0454(16) -0.0058(14) 0.0161(10) 0.0003(12)
C18 0.0358(12) 0.0377(14) 0.0353(14) -0.0034(12) 0.0078(9) 0.0051(10)
C19 0.0528(13) 0.0349(15) 0.0380(15) -0.0040(12) 0.0023(10) -0.0069(11)
O1 0.0307(7) 0.0300(9) 0.0345(9) -0.0061(8) 0.0114(6) -0.0059(6)
O2 0.0337(7) 0.0407(10) 0.0428(10) 0.0026(8) 0.0042(6) 0.0051(7)
O3 0.0423(8) 0.0295(9) 0.0489(10) -0.0042(8) 0.0131(7) 0.0091(7)

loop_
_atom_type_symbol
_atom_type_description
_atom_type_scat_dispersion_real
_atom_type_scat_dispersion_imag
_atom_type_scat_source
C C 0.0033 0.0016 'International Tables Vol C Tables 4.2.6.8 and 6.1.1.4'
H H 0.0000 0.0000 'International Tables Vol C Tables 4.2.6.8 and 6.1.1.4'
O O 0.0106 0.0060 'International Tables Vol C Tables 4.2.6.8 and 6.1.1.4'

loop_
_geom_angle_atom_site_label_1
_geom_angle_atom_site_label_2
_geom_angle_atom_site_label_3
_geom_angle
O1 C1 C2 108.91(15)
C3 C2 C7 118.6(2)
C3 C2 C1 121.4(2)
C7 C2 C1 120.0(2)
C4 C3 C2 120.8(2)
C5 C4 C3 120.3(2)
C6 C5 C4 119.7(2)
C5 C6 C7 120.3(2)
C6 C7 C2 120.3(2)
O1 C8 C9 107.79(16)
C8 C9 C10 112.08(15)
C8 C9 C19 109.26(17)
C10 C9 C19 110.70(18)
O3 C10 C11 108.98(14)
O3 C10 C9 110.64(16)
C11 C10 C9 113.85(16)
O2 C11 C12 121.46(19)
O2 C11 C10 119.32(17)
C12 C11 C10 118.99(16)
C11 C12 C13 111.16(16)
C14 C13 C18 118.38(19)
C14 C13 C12 121.29(17)
C18 C13 C12 120.32(19)
C13 C14 C15 121.43(19)
C16 C15 C14 119.7(2)
C15 C16 C17 119.7(2)
C16 C17 C18 120.6(2)
C17 C18 C13 120.2(2)
C1 O1 C8 112.45(13)

loop_
_geom_bond_atom_site_label_1
_geom_bond_atom_site_label_2
_geom_bond_distance
C1 O1 1.427(2)
C1 C2 1.498(3)
C2 C3 1.376(3)
C2 C7 1.391(3)
C3 C4 1.375(3)
C4 C5 1.375(3)
C5 C6 1.369(3)
C6 C7 1.381(3)
C8 O1 1.436(2)
C8 C9 1.513(2)
C9 C10 1.532(3)
C9 C19 1.535(3)
C10 O3 1.425(2)
C10 C11 1.511(3)
C11 O2 1.222(2)
C11 C12 1.510(3)
C12 C13 1.517(3)
C13 C14 1.376(3)
C13 C18 1.389(2)
C14 C15 1.385(3)
C15 C16 1.371(3)
C16 C17 1.375(3)
C17 C18 1.383(3)

loop_
_geom_hbond_atom_site_label_D
_geom_hbond_atom_site_label_H
_geom_hbond_atom_site_label_A
_geom_hbond_distance_DH
_geom_hbond_distance_HA
_geom_hbond_distance_DA
_geom_hbond_angle_DHA
O3 H3A O2 0.82 2.11 2.591(2) 117.7
